data_7120596
loop_
_publ_author_name
'Betley, Theodore'
'Iovan, Diana A.'
'Wrobel, Alexandra T.'
'McClelland, Arthur A.'
'Scharf, Austin B.'
'Edouard, Guy A.'

_publ_section_title
;
 Reactivity of a Stable Copper-Dioxygen Complex
;
_journal_name_full 'Chem. Commun.'
_journal_paper_doi 10.1039/C7CC05014C
_journal_year 2017
_chemical_formula_moiety 'C66 H49 Cl Cu N2'
_chemical_formula_sum 'C66 H49 Cl Cu N2'
_chemical_formula_weight 969.06
_space_group_crystal_system monoclinic
_space_group_IT_number 15
_space_group_name_Hall '-C 2yc'
_space_group_name_H-M_alt 'C 1 2/c 1'
_symmetry_space_group_name_Hall '-C 2yc'
_symmetry_space_group_name_H-M 'C 1 2/c 1'
_atom_sites_solution_hydrogens geom
_audit_creation_date 2017-02-20
_audit_creation_method
;
Olex2 1.2
(compiled 2016.02.19 svn.r3266 for OlexSys, GUI svn.r5155)
;
_audit_update_record
;
2017-06-20 deposited with the CCDC.
2017-08-29 downloaded from the CCDC.
;
_cell_angle_alpha 90
_cell_angle_beta 131.5420(10)
_cell_angle_gamma 90
_cell_formula_units_Z 8
_cell_length_a 34.093(2)
_cell_length_b 17.7142(12)
_cell_length_c 23.3196(16)
_cell_measurement_reflns_used 4561
_cell_measurement_temperature 100(2)
_cell_measurement_theta_max 20.505
_cell_measurement_theta_min 2.171
_cell_volume 10541.0(12)
_computing_cell_refinement 'SAINT v7.68A (Bruker, 2009)'
_computing_data_collection 'APEX3 V2016.1.0 (Bruker-AXS, 2016)'
_computing_data_reduction 'SAINT v7.68A (Bruker, 2009)'
_computing_molecular_graphics 'Olex2 (Dolomanov et al., 2009)'
_computing_publication_material 'Olex2 (Dolomanov et al., 2009)'
_computing_structure_refinement 'XLMP (Sheldrick, 2008)'
_computing_structure_solution 'SHELXT-97 (sHELDRCIK, 2008)'
_diffrn_ambient_temperature 100(2)
_diffrn_measured_fraction_theta_full 1.000
_diffrn_measured_fraction_theta_max 1.000
_diffrn_measurement_device_type
;
Bruker D8 goniometer with CCD area detector
;
_diffrn_measurement_method 'omega and phi scans'
_diffrn_radiation_type MoK\a
_diffrn_radiation_wavelength 0.71073
_diffrn_reflns_av_R_equivalents 0.1313
_diffrn_reflns_av_unetI/netI 0.0983
_diffrn_reflns_Laue_measured_fraction_full 1.000
_diffrn_reflns_Laue_measured_fraction_max 1.000
_diffrn_reflns_limit_h_max 44
_diffrn_reflns_limit_h_min -44
_diffrn_reflns_limit_k_max 22
_diffrn_reflns_limit_k_min -23
_diffrn_reflns_limit_l_max 30
_diffrn_reflns_limit_l_min -30
_diffrn_reflns_number 75729
_diffrn_reflns_point_group_measured_fraction_full 1.000
_diffrn_reflns_point_group_measured_fraction_max 1.000
_diffrn_reflns_theta_full 25.242
_diffrn_reflns_theta_max 25.997
_diffrn_reflns_theta_min 1.399
_exptl_absorpt_correction_T_max 0.9899
_exptl_absorpt_correction_T_min 0.9605
_exptl_absorpt_correction_type multi-scan
_exptl_crystal_colour pink-green
_exptl_crystal_density_diffrn 1.221
_exptl_crystal_description plate
_exptl_crystal_F_000 4040
_exptl_crystal_size_max 0.08
_exptl_crystal_size_mid 0.02
_exptl_crystal_size_min 0.02
_refine_diff_density_max 0.302
_refine_diff_density_min -0.506
_refine_diff_density_rms 0.066
_refine_ls_extinction_method none
_refine_ls_goodness_of_fit_ref 0.999
_refine_ls_hydrogen_treatment constr
_refine_ls_matrix_type full
_refine_ls_number_parameters 638
_refine_ls_number_reflns 10364
_refine_ls_number_restraints 0
_refine_ls_restrained_S_all 0.999
_refine_ls_R_factor_all 0.0948
_refine_ls_R_factor_gt 0.0477
_refine_ls_shift/su_max 0.001
_refine_ls_shift/su_mean 0.000
_refine_ls_structure_factor_coef Fsqd
_refine_ls_weighting_details 'w=1/[\s^2^(Fo^2^)+(0.0439P)^2^+1.5872P] where P=(Fo^2^+2Fc^2^)/3'
_refine_ls_weighting_scheme calc
_refine_ls_wR_factor_gt 0.0938
_refine_ls_wR_factor_ref 0.1036
_reflns_Friedel_coverage 0.000
_reflns_number_gt 6535
_reflns_number_total 10364
_reflns_threshold_expression 'I > 2\s(I)'
_cod_data_source_file c7cc05014c2.cif
_cod_data_source_block LCuCl
_cod_original_cell_volume 10541.0(13)
_cod_database_code 7120596
_shelx_space_group_comment
;
The symmetry employed for this shelxl refinement is uniquely defined
by the following loop, which should always be used as a source of
symmetry information in preference to the above space-group names.
They are only intended as comments.
;
_shelx_estimated_absorpt_t_max 0.990
_shelx_estimated_absorpt_t_min 0.961
_olex2_refinement_description
;
1. Fixed Uiso
 At 1.2 times of:
  All C(H) groups
 At 1.5 times of:
  All C(H,H,H) groups
2. Uiso/Uaniso restraints and constraints
Uanis(Cl1) = Uanis(Cl0A)
3. Others
 Sof(Cl0A)=1-FVAR(1)
 Sof(Cl1)=FVAR(1)
4.a Aromatic/amide H refined with riding coordinates:
 C2(H2), C3(H3), C7(H7), C8(H8), C12(H12), C14(H14), C17(H17), C18(H18),
 C19(H19), C20(H20), C21(H21), C23(H23), C24(H24), C25(H25), C26(H26), C27(H27),
  C29(H29), C30(H30), C31(H31), C32(H32), C33(H33), C36(H36), C38(H38),
 C41(H41), C42(H42), C43(H43), C44(H44), C45(H45), C47(H47), C48(H48), C49(H49),
  C50(H50), C51(H51), C53(H53), C54(H54), C55(H55), C56(H56), C57(H57),
 C60(H60), C62(H62)
4.b Idealised Me refined as rotating group:
 C64(H64A,H64B,H64C), C65(H65A,H65B,H65C), C66(H66A,H66B,H66C)
;
_shelx_shelxl_version_number 2014/7
_olex2_submission_special_instructions 'No special instructions were received'

loop_
_space_group_symop_operation_xyz
'x, y, z'
'-x, y, -z+1/2'
'x+1/2, y+1/2, z'
'-x+1/2, y+1/2, -z+1/2'
'-x, -y, -z'
'x, -y, z-1/2'
'-x+1/2, -y+1/2, -z'
'x+1/2, -y+1/2, z-1/2'

loop_
_atom_site_label
_atom_site_type_symbol
_atom_site_fract_x
_atom_site_fract_y
_atom_site_fract_z
_atom_site_U_iso_or_equiv
_atom_site_adp_type
_atom_site_occupancy
_atom_site_site_symmetry_order
_atom_site_calc_flag
_atom_site_refinement_flags_posn
_atom_site_refinement_flags_occupancy
_atom_site_disorder_assembly
_atom_site_disorder_group
C1 C 0.25425(10) 0.85633(15) 0.88459(15) 0.0191(6) Uani 1 1 d . . . .
C2 C 0.25265(11) 0.79744(16) 0.92396(16) 0.0235(7) Uani 1 1 d . . . .
H2 H 0.2774 0.7887 0.9777 0.028 Uiso 1 1 calc R . . .
C3 C 0.20899(10) 0.75547(16) 0.87039(15) 0.0205(6) Uani 1 1 d . . . .
H3 H 0.1980 0.7117 0.8800 0.025 Uiso 1 1 calc R . . .
C4 C 0.18305(10) 0.78898(15) 0.79781(15) 0.0175(6) Uani 1 1 d . . . .
C5 C 0.13791(10) 0.76454(15) 0.72655(15) 0.0169(6) Uani 1 1 d . . . .
C6 C 0.11321(10) 0.80208(15) 0.65764(15) 0.0185(6) Uani 1 1 d . . . .
C7 C 0.06803(10) 0.77936(16) 0.58332(15) 0.0188(6) Uani 1 1 d . . . .
H7 H 0.0499 0.7328 0.5700 0.023 Uiso 1 1 calc R . . .
C8 C 0.05505(10) 0.83673(15) 0.53387(15) 0.0207(6) Uani 1 1 d . . . .
H8 H 0.0266 0.8373 0.4800 0.025 Uiso 1 1 calc R . . .
C9 C 0.09191(10) 0.89446(15) 0.57810(15) 0.0182(6) Uani 1 1 d . . . .
C10 C 0.29656(9) 0.91178(15) 0.91661(14) 0.0172(6) Uani 1 1 d . . . .
C11 C 0.32555(10) 0.91283(15) 0.89320(14) 0.0185(6) Uani 1 1 d . . . .
C12 C 0.36589(10) 0.96495(15) 0.92619(15) 0.0194(6) Uani 1 1 d . . . .
H12 H 0.3847 0.9663 0.9094 0.023 Uiso 1 1 calc R . . .
C13 C 0.37968(10) 1.01513(15) 0.98283(15) 0.0187(6) Uani 1 1 d . . . .
C14 C 0.35104(10) 1.01271(15) 1.00609(15) 0.0201(6) Uani 1 1 d . . . .
H14 H 0.3600 1.0461 1.0451 0.024 Uiso 1 1 calc R . . .
C15 C 0.30971(10) 0.96241(15) 0.97332(15) 0.0189(6) Uani 1 1 d . . . .
C16 C 0.31558(10) 0.85772(15) 0.83625(15) 0.0199(6) Uani 1 1 d . . . .
C17 C 0.31309(10) 0.78051(16) 0.84466(16) 0.0233(7) Uani 1 1 d . . . .
H17 H 0.3178 0.7624 0.8872 0.028 Uiso 1 1 calc R . . .
C18 C 0.30389(11) 0.73019(18) 0.79185(18) 0.0323(8) Uani 1 1 d . . . .
H18 H 0.3023 0.6776 0.7982 0.039 Uiso 1 1 calc R . . .
C19 C 0.29693(12) 0.75573(18) 0.72940(19) 0.0368(8) Uani 1 1 d . . . .
H19 H 0.2897 0.7210 0.6924 0.044 Uiso 1 1 calc R . . .
C20 C 0.30056(12) 0.83141(18) 0.72142(17) 0.0342(8) Uani 1 1 d . . . .
H20 H 0.2968 0.8490 0.6795 0.041 Uiso 1 1 calc R . . .
C21 C 0.30968(11) 0.88256(17) 0.77439(16) 0.0267(7) Uani 1 1 d . . . .
H21 H 0.3119 0.9350 0.7682 0.032 Uiso 1 1 calc R . . .
C22 C 0.42393(10) 1.06911(16) 1.01895(14) 0.0194(6) Uani 1 1 d . . . .
C23 C 0.46758(11) 1.05145(17) 1.02814(16) 0.0255(7) Uani 1 1 d . . . .
H23 H 0.4692 1.0044 1.0103 0.031 Uiso 1 1 calc R . . .
C24 C 0.50895(11) 1.10231(17) 1.06333(16) 0.0287(7) Uani 1 1 d . . . .
H24 H 0.5386 1.0893 1.0694 0.034 Uiso 1 1 calc R . . .
C25 C 0.50762(11) 1.17079(17) 1.08932(16) 0.0264(7) Uani 1 1 d . . . .
H25 H 0.5360 1.2052 1.1132 0.032 Uiso 1 1 calc R . . .
C26 C 0.46434(11) 1.18902(17) 1.08022(17) 0.0292(7) Uani 1 1 d . . . .
H26 H 0.4630 1.2362 1.0982 0.035 Uiso 1 1 calc R . . .
C27 C 0.42321(11) 1.13920(16) 1.04520(16) 0.0262(7) Uani 1 1 d . . . .
H27 H 0.3936 1.1530 1.0388 0.031 Uiso 1 1 calc R . . .
C28 C 0.27917(10) 0.96511(15) 0.99840(15) 0.0200(6) Uani 1 1 d . . . .
C29 C 0.30381(11) 0.95609(16) 1.07490(16) 0.0233(7) Uani 1 1 d . . . .
H29 H 0.3405 0.9474 1.1120 0.028 Uiso 1 1 calc R . . .
C30 C 0.27501(11) 0.95969(17) 1.09734(16) 0.0282(7) Uani 1 1 d . . . .
H30 H 0.2921 0.9530 1.1497 0.034 Uiso 1 1 calc R . . .
C31 C 0.22187(11) 0.97295(17) 1.04437(17) 0.0297(7) Uani 1 1 d . . . .
H31 H 0.2023 0.9753 1.0599 0.036 Uiso 1 1 calc R . . .
C32 C 0.19738(11) 0.98281(18) 0.96835(17) 0.0311(7) Uani 1 1 d . . . .
H32 H 0.1608 0.9925 0.9316 0.037 Uiso 1 1 calc R . . .
C33 C 0.22562(10) 0.97869(16) 0.94515(16) 0.0246(7) Uani 1 1 d . . . .
H33 H 0.2083 0.9852 0.8926 0.029 Uiso 1 1 calc R . . .
C34 C 0.09061(10) 0.97070(15) 0.55175(15) 0.0183(6) Uani 1 1 d . . . .
C35 C 0.08444(10) 1.03436(15) 0.58093(14) 0.0180(6) Uani 1 1 d . . . .
C36 C 0.08335(10) 1.10578(16) 0.55489(15) 0.0200(6) Uani 1 1 d . . . .
H36 H 0.0804 1.1489 0.5760 0.024 Uiso 1 1 calc R . . .
C37 C 0.08651(10) 1.11603(15) 0.49876(15) 0.0185(6) Uani 1 1 d . . . .
C38 C 0.09136(10) 1.05159(15) 0.46932(15) 0.0196(6) Uani 1 1 d . . . .
H38 H 0.0928 1.0572 0.4302 0.024 Uiso 1 1 calc R . . .
C39 C 0.09419(10) 0.97971(15) 0.49534(15) 0.0185(6) Uani 1 1 d . . . .
C40 C 0.07936(10) 1.02753(16) 0.63944(15) 0.0200(6) Uani 1 1 d . . . .
C41 C 0.04402(10) 0.97821(15) 0.63010(15) 0.0205(6) Uani 1 1 d . . . .
H41 H 0.0213 0.9494 0.5844 0.025 Uiso 1 1 calc R . . .
C42 C 0.04141(11) 0.97031(16) 0.68664(16) 0.0233(7) Uani 1 1 d . . . .
H42 H 0.0172 0.9359 0.6797 0.028 Uiso 1 1 calc R . . .
C43 C 0.07394(11) 1.01224(17) 0.75293(17) 0.0285(7) Uani 1 1 d . . . .
H43 H 0.0723 1.0063 0.7918 0.034 Uiso 1 1 calc R . . .
C44 C 0.10896(11) 1.06301(17) 0.76319(16) 0.0295(7) Uani 1 1 d . . . .
H44 H 0.1309 1.0925 0.8086 0.035 Uiso 1 1 calc R . . .
C45 C 0.11182(11) 1.07059(16) 0.70674(15) 0.0251(7) Uani 1 1 d . . . .
H45 H 0.1360 1.1053 0.7138 0.030 Uiso 1 1 calc R . . .
C46 C 0.08438(10) 1.19264(16) 0.47096(15) 0.0213(6) Uani 1 1 d . . . .
C47 C 0.05569(10) 1.24930(16) 0.46950(15) 0.0235(7) Uani 1 1 d . . . .
H47 H 0.0379 1.2389 0.4871 0.028 Uiso 1 1 calc R . . .
C48 C 0.05256(11) 1.32094(16) 0.44275(15) 0.0266(7) Uani 1 1 d . . . .
H48 H 0.0326 1.3591 0.4419 0.032 Uiso 1 1 calc R . . .
C49 C 0.07849(11) 1.33677(17) 0.41726(16) 0.0289(7) Uani 1 1 d . . . .
H49 H 0.0762 1.3857 0.3985 0.035 Uiso 1 1 calc R . . .
C50 C 0.10767(11) 1.28120(16) 0.41928(15) 0.0263(7) Uani 1 1 d . . . .
H50 H 0.1259 1.2922 0.4024 0.032 Uiso 1 1 calc R . . .
C51 C 0.11073(10) 1.20928(16) 0.44566(15) 0.0239(7) Uani 1 1 d . . . .
H51 H 0.1308 1.1714 0.4465 0.029 Uiso 1 1 calc R . . .
C52 C 0.10370(10) 0.91370(16) 0.46639(16) 0.0217(6) Uani 1 1 d . . . .
C53 C 0.06987(12) 0.89718(16) 0.38863(17) 0.0264(7) Uani 1 1 d . . . .
H53 H 0.0391 0.9266 0.3536 0.032 Uiso 1 1 calc R . . .
C54 C 0.08043(13) 0.83833(17) 0.36148(18) 0.0326(8) Uani 1 1 d . . . .
H54 H 0.0571 0.8278 0.3081 0.039 Uiso 1 1 calc R . . .
C55 C 0.12504(13) 0.79491(17) 0.4121(2) 0.0350(8) Uani 1 1 d . . . .
H55 H 0.1325 0.7548 0.3936 0.042 Uiso 1 1 calc R . . .
C56 C 0.15840(12) 0.81010(17) 0.48912(19) 0.0339(8) Uani 1 1 d . . . .
H56 H 0.1889 0.7801 0.5239 0.041 Uiso 1 1 calc R . . .
C57 C 0.14793(11) 0.86886(16) 0.51645(17) 0.0263(7) Uani 1 1 d . . . .
H57 H 0.1712 0.8786 0.5699 0.032 Uiso 1 1 calc R . . .
C58 C 0.11289(10) 0.69328(15) 0.72358(14) 0.0177(6) Uani 1 1 d . . . .
C59 C 0.12607(10) 0.62416(16) 0.71107(15) 0.0205(6) Uani 1 1 d . . . .
C60 C 0.10441(11) 0.55852(16) 0.71244(15) 0.0238(7) Uani 1 1 d . . . .
H60 H 0.1125 0.5115 0.7029 0.029 Uiso 1 1 calc R . . .
C61 C 0.07126(11) 0.55977(16) 0.72742(15) 0.0243(7) Uani 1 1 d . . . .
C62 C 0.05792(10) 0.62889(16) 0.73749(15) 0.0232(7) Uani 1 1 d . . . .
H62 H 0.0346 0.6305 0.7466 0.028 Uiso 1 1 calc R . . .
C63 C 0.07749(10) 0.69620(16) 0.73479(14) 0.0201(6) Uani 1 1 d . . . .
C64 C 0.16331(11) 0.62183(16) 0.69691(17) 0.0271(7) Uani 1 1 d . . . .
H64A H 0.1462 0.6437 0.6466 0.041 Uiso 1 1 calc GR . . .
H64B H 0.1730 0.5694 0.6983 0.041 Uiso 1 1 calc GR . . .
H64C H 0.1949 0.6509 0.7367 0.041 Uiso 1 1 calc GR . . .
C65 C 0.05080(13) 0.48715(17) 0.73351(18) 0.0368(8) Uani 1 1 d . . . .
H65A H 0.0131 0.4831 0.6898 0.055 Uiso 1 1 calc GR . . .
H65B H 0.0573 0.4873 0.7812 0.055 Uiso 1 1 calc GR . . .
H65C H 0.0688 0.4441 0.7335 0.055 Uiso 1 1 calc GR . . .
C66 C 0.05933(11) 0.77068(16) 0.74102(17) 0.0271(7) Uani 1 1 d . . . .
H66A H 0.0898 0.8011 0.7814 0.041 Uiso 1 1 calc GR . . .
H66B H 0.0374 0.7618 0.7536 0.041 Uiso 1 1 calc GR . . .
H66C H 0.0389 0.7976 0.6921 0.041 Uiso 1 1 calc GR . . .
N1 N 0.21200(8) 0.85210(12) 0.80896(12) 0.0174(5) Uani 1 1 d . . . .
N2 N 0.12785(8) 0.87357(12) 0.65228(12) 0.0176(5) Uani 1 1 d . . . .
Cu1 Cu 0.19207(2) 0.92172(2) 0.73275(2) 0.02010(10) Uani 1 1 d . . . .
Cl1 Cl 0.21668(4) 1.01905(5) 0.71183(11) 0.0312(4) Uani 0.932(5) 1 d . P A 1
Cl0A Cl 0.2248(6) 1.0268(8) 0.7492(14) 0.0312(4) Uani 0.068(5) 1 d . P A 1

loop_
_atom_site_aniso_label
_atom_site_aniso_U_11
_atom_site_aniso_U_22
_atom_site_aniso_U_33
_atom_site_aniso_U_23
_atom_site_aniso_U_13
_atom_site_aniso_U_12
C1 0.0146(14) 0.0237(16) 0.0178(14) -0.0018(12) 0.0103(13) 0.0028(12)
C2 0.0195(15) 0.0311(18) 0.0175(15) 0.0028(13) 0.0113(13) 0.0000(13)
C3 0.0176(14) 0.0224(16) 0.0207(15) 0.0028(12) 0.0123(13) -0.0013(12)
C4 0.0131(14) 0.0204(16) 0.0200(15) -0.0006(12) 0.0113(12) -0.0010(12)
C5 0.0153(14) 0.0193(15) 0.0190(15) -0.0002(12) 0.0126(13) 0.0019(12)
C6 0.0150(14) 0.0206(15) 0.0208(15) -0.0001(12) 0.0123(13) -0.0005(12)
C7 0.0163(14) 0.0223(16) 0.0188(15) -0.0039(12) 0.0121(13) -0.0031(12)
C8 0.0149(14) 0.0264(17) 0.0154(14) -0.0008(12) 0.0078(12) -0.0008(12)
C9 0.0156(14) 0.0244(16) 0.0180(15) -0.0001(12) 0.0126(13) 0.0004(12)
C10 0.0119(13) 0.0172(15) 0.0165(14) 0.0047(12) 0.0068(12) 0.0029(11)
C11 0.0139(13) 0.0200(15) 0.0147(14) 0.0008(12) 0.0065(12) -0.0009(12)
C12 0.0159(14) 0.0226(16) 0.0189(15) 0.0025(12) 0.0112(13) 0.0039(12)
C13 0.0134(14) 0.0196(15) 0.0162(14) 0.0037(12) 0.0069(12) 0.0035(12)
C14 0.0163(14) 0.0205(16) 0.0214(15) -0.0001(12) 0.0117(13) 0.0016(12)
C15 0.0148(14) 0.0204(16) 0.0184(14) 0.0042(12) 0.0097(13) 0.0039(12)
C16 0.0110(14) 0.0245(17) 0.0206(15) -0.0019(12) 0.0089(12) -0.0013(12)
C17 0.0170(15) 0.0255(17) 0.0232(16) 0.0017(13) 0.0115(14) 0.0023(12)
C18 0.0295(18) 0.0256(18) 0.0397(19) -0.0020(15) 0.0221(16) 0.0018(14)
C19 0.042(2) 0.031(2) 0.0349(19) -0.0097(16) 0.0245(17) 0.0026(16)
C20 0.044(2) 0.038(2) 0.0270(17) -0.0042(15) 0.0264(17) 0.0003(16)
C21 0.0266(16) 0.0262(17) 0.0266(17) -0.0008(14) 0.0173(15) -0.0003(14)
C22 0.0158(14) 0.0245(16) 0.0139(13) 0.0022(12) 0.0081(12) 0.0009(12)
C23 0.0212(16) 0.0270(17) 0.0292(17) -0.0076(13) 0.0170(14) -0.0029(13)
C24 0.0166(15) 0.037(2) 0.0304(17) -0.0068(14) 0.0146(14) -0.0024(13)
C25 0.0206(16) 0.0282(18) 0.0233(16) -0.0021(14) 0.0116(14) -0.0075(13)
C26 0.0318(18) 0.0236(17) 0.0351(18) -0.0039(14) 0.0234(16) -0.0039(14)
C27 0.0251(16) 0.0247(17) 0.0356(18) -0.0033(14) 0.0230(15) -0.0029(13)
C28 0.0182(15) 0.0214(16) 0.0213(15) -0.0020(12) 0.0135(13) -0.0028(12)
C29 0.0178(15) 0.0269(17) 0.0204(15) 0.0028(13) 0.0106(13) -0.0002(12)
C30 0.0275(17) 0.0359(19) 0.0199(16) 0.0003(14) 0.0151(15) -0.0007(14)
C31 0.0260(17) 0.040(2) 0.0321(18) -0.0009(15) 0.0232(16) 0.0010(15)
C32 0.0203(16) 0.045(2) 0.0273(17) 0.0012(15) 0.0157(15) 0.0048(15)
C33 0.0175(15) 0.0364(18) 0.0179(15) 0.0024(13) 0.0109(13) 0.0020(13)
C34 0.0116(13) 0.0248(16) 0.0151(14) 0.0001(12) 0.0074(12) -0.0026(12)
C35 0.0123(14) 0.0201(16) 0.0151(14) -0.0011(12) 0.0063(12) -0.0013(11)
C36 0.0136(14) 0.0236(16) 0.0185(14) -0.0034(12) 0.0088(12) -0.0007(12)
C37 0.0129(14) 0.0185(15) 0.0189(14) 0.0023(12) 0.0084(12) 0.0024(12)
C38 0.0155(14) 0.0250(16) 0.0184(14) 0.0030(12) 0.0112(13) -0.0001(12)
C39 0.0115(14) 0.0236(16) 0.0165(14) 0.0024(12) 0.0077(12) 0.0007(12)
C40 0.0157(14) 0.0258(16) 0.0160(14) 0.0040(12) 0.0094(13) 0.0054(12)
C41 0.0182(15) 0.0219(16) 0.0188(15) 0.0024(12) 0.0111(13) 0.0043(12)
C42 0.0213(15) 0.0264(17) 0.0257(16) 0.0028(13) 0.0171(14) 0.0043(13)
C43 0.0295(17) 0.0381(19) 0.0250(17) 0.0072(14) 0.0210(15) 0.0092(15)
C44 0.0263(17) 0.040(2) 0.0189(15) -0.0073(14) 0.0137(14) -0.0001(14)
C45 0.0243(15) 0.0288(17) 0.0226(15) -0.0034(13) 0.0157(14) -0.0037(14)
C46 0.0165(14) 0.0241(16) 0.0144(14) -0.0024(12) 0.0064(13) -0.0041(12)
C47 0.0199(15) 0.0250(17) 0.0206(15) -0.0007(13) 0.0113(13) 0.0002(13)
C48 0.0237(16) 0.0232(17) 0.0193(15) 0.0000(13) 0.0085(14) 0.0017(13)
C49 0.0282(17) 0.0231(17) 0.0181(16) 0.0041(13) 0.0080(14) -0.0051(14)
C50 0.0219(16) 0.0302(18) 0.0195(15) 0.0000(13) 0.0106(14) -0.0067(14)
C51 0.0195(15) 0.0275(17) 0.0211(15) -0.0001(13) 0.0119(13) -0.0028(13)
C52 0.0224(15) 0.0228(16) 0.0266(16) 0.0031(13) 0.0192(14) -0.0003(13)
C53 0.0316(17) 0.0249(17) 0.0305(17) 0.0044(13) 0.0239(15) 0.0024(13)
C54 0.044(2) 0.0303(19) 0.0343(18) -0.0025(15) 0.0305(17) -0.0034(16)
C55 0.053(2) 0.0229(18) 0.056(2) 0.0005(16) 0.047(2) 0.0020(16)
C56 0.0371(19) 0.0288(18) 0.049(2) 0.0118(16) 0.0342(18) 0.0111(15)
C57 0.0274(17) 0.0288(17) 0.0302(17) 0.0051(14) 0.0222(15) 0.0044(14)
C58 0.0108(13) 0.0240(16) 0.0087(13) -0.0002(12) 0.0024(11) -0.0017(12)
C59 0.0182(15) 0.0223(16) 0.0161(14) -0.0020(12) 0.0094(13) -0.0028(12)
C60 0.0249(16) 0.0199(16) 0.0230(16) -0.0027(12) 0.0144(14) -0.0022(13)
C61 0.0205(15) 0.0260(17) 0.0179(15) -0.0048(12) 0.0092(13) -0.0078(13)
C62 0.0150(15) 0.0360(19) 0.0175(15) -0.0011(13) 0.0103(13) -0.0042(13)
C63 0.0128(14) 0.0280(17) 0.0150(14) 0.0007(12) 0.0074(12) -0.0011(12)
C64 0.0270(17) 0.0252(17) 0.0345(18) 0.0001(14) 0.0227(15) 0.0028(14)
C65 0.040(2) 0.036(2) 0.0341(19) -0.0076(16) 0.0248(17) -0.0166(16)
C66 0.0235(16) 0.0325(18) 0.0287(17) 0.0019(14) 0.0187(15) 0.0042(14)
N1 0.0133(12) 0.0217(13) 0.0157(12) 0.0008(10) 0.0090(10) 0.0002(10)
N2 0.0148(12) 0.0186(13) 0.0176(12) 0.0006(10) 0.0100(11) 0.0000(10)
Cu1 0.01704(18) 0.02094(19) 0.01801(18) 0.00113(16) 0.00980(15) -0.00216(16)
Cl1 0.0220(4) 0.0248(4) 0.0428(9) 0.0090(5) 0.0197(5) 0.0004(3)
Cl0A 0.0220(4) 0.0248(4) 0.0428(9) 0.0090(5) 0.0197(5) 0.0004(3)

loop_
_atom_type_symbol
_atom_type_description
_atom_type_scat_dispersion_real
_atom_type_scat_dispersion_imag
_atom_type_scat_source
C C 0.0033 0.0016 'International Tables Vol C Tables 4.2.6.8 and 6.1.1.4'
H H 0.0000 0.0000 'International Tables Vol C Tables 4.2.6.8 and 6.1.1.4'
N N 0.0061 0.0033 'International Tables Vol C Tables 4.2.6.8 and 6.1.1.4'
Cl Cl 0.1484 0.1585 'International Tables Vol C Tables 4.2.6.8 and 6.1.1.4'
Cu Cu 0.3201 1.2651 'International Tables Vol C Tables 4.2.6.8 and 6.1.1.4'

loop_
_geom_angle_atom_site_label_1
_geom_angle_atom_site_label_2
_geom_angle_atom_site_label_3
_geom_angle
C2 C1 C10 127.5(2)
N1 C1 C2 109.9(2)
N1 C1 C10 122.4(2)
C1 C2 H2 126.4
C3 C2 C1 107.2(2)
C3 C2 H2 126.4
C2 C3 H3 126.2
C2 C3 C4 107.6(2)
C4 C3 H3 126.2
C5 C4 C3 128.1(2)
C5 C4 N1 123.9(2)
N1 C4 C3 107.9(2)
C4 C5 C6 125.1(2)
C4 C5 C58 117.6(2)
C6 C5 C58 117.3(2)
C5 C6 C7 127.8(2)
C5 C6 N2 123.9(2)
N2 C6 C7 108.2(2)
C6 C7 H7 126.2
C8 C7 C6 107.6(2)
C8 C7 H7 126.2
C7 C8 H8 126.6
C7 C8 C9 106.8(2)
C9 C8 H8 126.6
C8 C9 C34 126.7(2)
N2 C9 C8 110.6(2)
N2 C9 C34 122.5(2)
C11 C10 C1 120.9(2)
C15 C10 C1 119.8(2)
C15 C10 C11 119.2(2)
C10 C11 C16 122.0(2)
C12 C11 C10 119.0(2)
C12 C11 C16 119.0(2)
C11 C12 H12 118.7
C11 C12 C13 122.5(2)
C13 C12 H12 118.7
C12 C13 C14 117.8(2)
C12 C13 C22 121.7(2)
C14 C13 C22 120.5(2)
C13 C14 H14 119.3
C15 C14 C13 121.4(3)
C15 C14 H14 119.3
C10 C15 C28 121.3(2)
C14 C15 C10 120.1(2)
C14 C15 C28 118.6(2)
C17 C16 C11 121.0(2)
C21 C16 C11 120.4(2)
C21 C16 C17 118.5(3)
C16 C17 H17 119.7
C18 C17 C16 120.6(3)
C18 C17 H17 119.7
C17 C18 H18 119.8
C17 C18 C19 120.4(3)
C19 C18 H18 119.8
C18 C19 H19 120.2
C20 C19 C18 119.6(3)
C20 C19 H19 120.2
C19 C20 H20 119.9
C19 C20 C21 120.2(3)
C21 C20 H20 119.9
C16 C21 H21 119.7
C20 C21 C16 120.6(3)
C20 C21 H21 119.7
C23 C22 C13 121.5(2)
C23 C22 C27 117.5(3)
C27 C22 C13 121.0(2)
C22 C23 H23 119.8
C22 C23 C24 120.5(3)
C24 C23 H23 119.8
C23 C24 H24 119.5
C25 C24 C23 121.0(3)
C25 C24 H24 119.5
C24 C25 H25 120.5
C24 C25 C26 118.9(3)
C26 C25 H25 120.5
C25 C26 H26 119.8
C27 C26 C25 120.4(3)
C27 C26 H26 119.8
C22 C27 H27 119.2
C26 C27 C22 121.7(3)
C26 C27 H27 119.2
C29 C28 C15 120.9(2)
C29 C28 C33 119.1(2)
C33 C28 C15 120.0(2)
C28 C29 H29 119.9
C28 C29 C30 120.2(3)
C30 C29 H29 119.9
C29 C30 H30 119.7
C31 C30 C29 120.6(3)
C31 C30 H30 119.7
C30 C31 H31 120.4
C30 C31 C32 119.3(3)
C32 C31 H31 120.4
C31 C32 H32 119.7
C31 C32 C33 120.7(3)
C33 C32 H32 119.7
C28 C33 H33 119.9
C32 C33 C28 120.2(3)
C32 C33 H33 119.9
C35 C34 C9 120.5(2)
C35 C34 C39 119.7(2)
C39 C34 C9 119.8(2)
C34 C35 C40 121.6(2)
C36 C35 C34 119.2(2)
C36 C35 C40 119.2(2)
C35 C36 H36 119.0
C35 C36 C37 122.1(3)
C37 C36 H36 119.0
C36 C37 C38 117.6(2)
C36 C37 C46 121.1(2)
C38 C37 C46 121.3(2)
C37 C38 H38 118.9
C39 C38 C37 122.2(2)
C39 C38 H38 118.9
C34 C39 C52 120.9(2)
C38 C39 C34 119.3(3)
C38 C39 C52 119.7(2)
C41 C40 C35 121.7(2)
C41 C40 C45 118.6(2)
C45 C40 C35 119.7(2)
C40 C41 H41 119.6
C40 C41 C42 120.8(3)
C42 C41 H41 119.6
C41 C42 H42 119.9
C43 C42 C41 120.1(3)
C43 C42 H42 119.9
C42 C43 H43 119.8
C42 C43 C44 120.3(3)
C44 C43 H43 119.8
C43 C44 H44 120.2
C43 C44 C45 119.6(3)
C45 C44 H44 120.2
C40 C45 H45 119.7
C44 C45 C40 120.6(3)
C44 C45 H45 119.7
C47 C46 C37 120.1(2)
C47 C46 C51 118.6(3)
C51 C46 C37 121.3(3)
C46 C47 H47 119.5
C48 C47 C46 121.1(3)
C48 C47 H47 119.5
C47 C48 H48 120.0
C49 C48 C47 119.9(3)
C49 C48 H48 120.0
C48 C49 H49 120.2
C50 C49 C48 119.6(3)
C50 C49 H49 120.2
C49 C50 H50 119.6
C49 C50 C51 120.7(3)
C51 C50 H50 119.6
C46 C51 H51 120.0
C50 C51 C46 120.1(3)
C50 C51 H51 120.0
C53 C52 C39 121.0(2)
C57 C52 C39 120.6(2)
C57 C52 C53 118.4(3)
C52 C53 H53 119.6
C54 C53 C52 120.8(3)
C54 C53 H53 119.6
C53 C54 H54 120.0
C55 C54 C53 120.0(3)
C55 C54 H54 120.0
C54 C55 H55 120.1
C56 C55 C54 119.7(3)
C56 C55 H55 120.1
C55 C56 H56 119.8
C55 C56 C57 120.5(3)
C57 C56 H56 119.8
C52 C57 H57 119.7
C56 C57 C52 120.7(3)
C56 C57 H57 119.7
C59 C58 C5 119.7(2)
C63 C58 C5 119.8(2)
C63 C58 C59 120.6(2)
C58 C59 C64 120.1(2)
C60 C59 C58 118.6(2)
C60 C59 C64 121.3(3)
C59 C60 H60 119.1
C61 C60 C59 121.8(3)
C61 C60 H60 119.1
C60 C61 C65 120.9(3)
C62 C61 C60 118.2(3)
C62 C61 C65 120.9(3)
C61 C62 H62 118.9
C61 C62 C63 122.1(2)
C63 C62 H62 118.9
C58 C63 C66 120.9(2)
C62 C63 C58 118.6(3)
C62 C63 C66 120.5(2)
C59 C64 H64A 109.5
C59 C64 H64B 109.5
C59 C64 H64C 109.5
H64A C64 H64B 109.5
H64A C64 H64C 109.5
H64B C64 H64C 109.5
C61 C65 H65A 109.5
C61 C65 H65B 109.5
C61 C65 H65C 109.5
H65A C65 H65B 109.5
H65A C65 H65C 109.5
H65B C65 H65C 109.5
C63 C66 H66A 109.5
C63 C66 H66B 109.5
C63 C66 H66C 109.5
H66A C66 H66B 109.5
H66A C66 H66C 109.5
H66B C66 H66C 109.5
C1 N1 C4 107.3(2)
C1 N1 Cu1 127.01(18)
C4 N1 Cu1 125.50(17)
C6 N2 Cu1 124.47(17)
C9 N2 C6 106.8(2)
C9 N2 Cu1 128.07(18)
N1 Cu1 N2 95.55(9)
N1 Cu1 Cl1 143.48(8)
N1 Cu1 Cl0A 127.0(7)
N2 Cu1 Cl1 120.91(8)
N2 Cu1 Cl0A 135.6(5)
Cl0A Cu1 Cl1 20.1(7)
Cl0A Cl1 Cu1 76.8(11)
Cl1 Cl0A Cu1 83.0(13)

loop_
_geom_bond_atom_site_label_1
_geom_bond_atom_site_label_2
_geom_bond_distance
C1 C2 1.414(4)
C1 C10 1.475(4)
C1 N1 1.350(3)
C2 H2 0.9500
C2 C3 1.365(4)
C3 H3 0.9500
C3 C4 1.419(4)
C4 C5 1.388(4)
C4 N1 1.397(3)
C5 C6 1.392(4)
C5 C58 1.499(4)
C6 C7 1.413(4)
C6 N2 1.397(3)
C7 H7 0.9500
C7 C8 1.372(4)
C8 H8 0.9500
C8 C9 1.404(4)
C9 C34 1.472(4)
C9 N2 1.349(3)
C10 C11 1.411(4)
C10 C15 1.403(4)
C11 C12 1.390(4)
C11 C16 1.494(4)
C12 H12 0.9500
C12 C13 1.390(4)
C13 C14 1.397(4)
C13 C22 1.488(4)
C14 H14 0.9500
C14 C15 1.391(4)
C15 C28 1.495(4)
C16 C17 1.392(4)
C16 C21 1.389(4)
C17 H17 0.9500
C17 C18 1.377(4)
C18 H18 0.9500
C18 C19 1.387(4)
C19 H19 0.9500
C19 C20 1.370(4)
C20 H20 0.9500
C20 C21 1.391(4)
C21 H21 0.9500
C22 C23 1.391(4)
C22 C27 1.392(4)
C23 H23 0.9500
C23 C24 1.393(4)
C24 H24 0.9500
C24 C25 1.370(4)
C25 H25 0.9500
C25 C26 1.382(4)
C26 H26 0.9500
C26 C27 1.376(4)
C27 H27 0.9500
C28 C29 1.388(4)
C28 C33 1.388(4)
C29 H29 0.9500
C29 C30 1.387(4)
C30 H30 0.9500
C30 C31 1.377(4)
C31 H31 0.9500
C31 C32 1.381(4)
C32 H32 0.9500
C32 C33 1.384(4)
C33 H33 0.9500
C34 C35 1.403(4)
C34 C39 1.409(4)
C35 C36 1.393(4)
C35 C40 1.490(4)
C36 H36 0.9500
C36 C37 1.395(4)
C37 C38 1.397(4)
C37 C46 1.485(4)
C38 H38 0.9500
C38 C39 1.386(4)
C39 C52 1.489(4)
C40 C41 1.384(4)
C40 C45 1.402(4)
C41 H41 0.9500
C41 C42 1.386(4)
C42 H42 0.9500
C42 C43 1.377(4)
C43 H43 0.9500
C43 C44 1.383(4)
C44 H44 0.9500
C44 C45 1.389(4)
C45 H45 0.9500
C46 C47 1.386(4)
C46 C51 1.395(4)
C47 H47 0.9500
C47 C48 1.386(4)
C48 H48 0.9500
C48 C49 1.382(4)
C49 H49 0.9500
C49 C50 1.378(4)
C50 H50 0.9500
C50 C51 1.388(4)
C51 H51 0.9500
C52 C53 1.389(4)
C52 C57 1.390(4)
C53 H53 0.9500
C53 C54 1.385(4)
C54 H54 0.9500
C54 C55 1.385(4)
C55 H55 0.9500
C55 C56 1.372(4)
C56 H56 0.9500
C56 C57 1.385(4)
C57 H57 0.9500
C58 C59 1.400(4)
C58 C63 1.395(4)
C59 C60 1.389(4)
C59 C64 1.510(4)
C60 H60 0.9500
C60 C61 1.387(4)
C61 C62 1.379(4)
C61 C65 1.514(4)
C62 H62 0.9500
C62 C63 1.388(4)
C63 C66 1.505(4)
C64 H64A 0.9800
C64 H64B 0.9800
C64 H64C 0.9800
C65 H65A 0.9800
C65 H65B 0.9800
C65 H65C 0.9800
C66 H66A 0.9800
C66 H66B 0.9800
C66 H66C 0.9800
N1 Cu1 1.881(2)
N2 Cu1 1.896(2)
Cu1 Cl1 2.1112(10)
Cu1 Cl0A 2.071(14)
Cl1 Cl0A 0.73(2)

loop_
_geom_torsion_atom_site_label_1
_geom_torsion_atom_site_label_2
_geom_torsion_atom_site_label_3
_geom_torsion_atom_site_label_4
_geom_torsion
C1 C2 C3 C4 -0.8(3)
C1 C10 C11 C12 -178.5(2)
C1 C10 C11 C16 -0.9(4)
C1 C10 C15 C14 177.3(2)
C1 C10 C15 C28 -4.3(4)
C1 N1 Cu1 N2 -174.8(2)
C1 N1 Cu1 Cl1 8.1(3)
C1 N1 Cu1 Cl0A -8.4(6)
C2 C1 C10 C11 114.9(3)
C2 C1 C10 C15 -62.6(4)
C2 C1 N1 C4 -1.7(3)
C2 C1 N1 Cu1 173.88(18)
C2 C3 C4 C5 178.0(3)
C2 C3 C4 N1 -0.2(3)
C3 C4 C5 C6 177.1(3)
C3 C4 C5 C58 -1.2(4)
C3 C4 N1 C1 1.1(3)
C3 C4 N1 Cu1 -174.50(17)
C4 C5 C6 C7 178.4(3)
C4 C5 C6 N2 -6.7(4)
C4 C5 C58 C59 -92.9(3)
C4 C5 C58 C63 85.9(3)
C4 N1 Cu1 N2 0.0(2)
C4 N1 Cu1 Cl1 -177.10(16)
C4 N1 Cu1 Cl0A 166.3(6)
C5 C4 N1 C1 -177.1(2)
C5 C4 N1 Cu1 7.3(4)
C5 C6 C7 C8 174.6(3)
C5 C6 N2 C9 -173.6(2)
C5 C6 N2 Cu1 15.1(3)
C5 C58 C59 C60 176.8(2)
C5 C58 C59 C64 -2.9(4)
C5 C58 C63 C62 -175.2(2)
C5 C58 C63 C66 6.9(4)
C6 C5 C58 C59 88.7(3)
C6 C5 C58 C63 -92.6(3)
C6 C7 C8 C9 -0.6(3)
C6 N2 Cu1 N1 -10.4(2)
C6 N2 Cu1 Cl1 167.52(17)
C6 N2 Cu1 Cl0A -174.8(9)
C7 C6 N2 C9 2.1(3)
C7 C6 N2 Cu1 -169.26(17)
C7 C8 C9 C34 -172.6(2)
C7 C8 C9 N2 1.9(3)
C8 C9 C34 C35 114.8(3)
C8 C9 C34 C39 -63.5(4)
C8 C9 N2 C6 -2.5(3)
C8 C9 N2 Cu1 168.43(17)
C9 C34 C35 C36 -180.0(2)
C9 C34 C35 C40 0.4(4)
C9 C34 C39 C38 178.1(2)
C9 C34 C39 C52 -5.1(4)
C9 N2 Cu1 N1 -179.9(2)
C9 N2 Cu1 Cl1 -1.9(3)
C9 N2 Cu1 Cl0A 15.8(9)
C10 C1 C2 C3 -173.5(3)
C10 C1 N1 C4 173.7(2)
C10 C1 N1 Cu1 -10.7(4)
C10 C11 C12 C13 1.5(4)
C10 C11 C16 C17 -50.2(4)
C10 C11 C16 C21 131.2(3)
C10 C15 C28 C29 124.4(3)
C10 C15 C28 C33 -57.3(4)
C11 C10 C15 C14 -0.3(4)
C11 C10 C15 C28 178.1(2)
C11 C12 C13 C14 -0.7(4)
C11 C12 C13 C22 178.3(2)
C11 C16 C17 C18 -180.0(2)
C11 C16 C21 C20 179.8(3)
C12 C11 C16 C17 127.4(3)
C12 C11 C16 C21 -51.2(4)
C12 C13 C14 C15 -0.6(4)
C12 C13 C22 C23 -31.5(4)
C12 C13 C22 C27 148.9(3)
C13 C14 C15 C10 1.1(4)
C13 C14 C15 C28 -177.3(2)
C13 C22 C23 C24 -178.9(3)
C13 C22 C27 C26 178.6(3)
C14 C13 C22 C23 147.5(3)
C14 C13 C22 C27 -32.1(4)
C14 C15 C28 C29 -57.2(4)
C14 C15 C28 C33 121.1(3)
C15 C10 C11 C12 -1.0(4)
C15 C10 C11 C16 176.6(2)
C15 C28 C29 C30 179.2(3)
C15 C28 C33 C32 -178.7(3)
C16 C11 C12 C13 -176.1(2)
C16 C17 C18 C19 0.0(4)
C17 C16 C21 C20 1.1(4)
C17 C18 C19 C20 1.6(5)
C18 C19 C20 C21 -1.8(5)
C19 C20 C21 C16 0.5(5)
C21 C16 C17 C18 -1.3(4)
C22 C13 C14 C15 -179.7(2)
C22 C23 C24 C25 -0.3(4)
C23 C22 C27 C26 -1.1(4)
C23 C24 C25 C26 0.1(4)
C24 C25 C26 C27 -0.4(4)
C25 C26 C27 C22 0.9(4)
C27 C22 C23 C24 0.8(4)
C28 C29 C30 C31 -0.6(4)
C29 C28 C33 C32 -0.3(4)
C29 C30 C31 C32 -0.1(5)
C30 C31 C32 C33 0.7(5)
C31 C32 C33 C28 -0.5(5)
C33 C28 C29 C30 0.8(4)
C34 C9 N2 C6 172.3(2)
C34 C9 N2 Cu1 -16.8(4)
C34 C35 C36 C37 2.1(4)
C34 C35 C40 C41 -50.1(4)
C34 C35 C40 C45 128.4(3)
C34 C39 C52 C53 124.8(3)
C34 C39 C52 C57 -57.9(3)
C35 C34 C39 C38 -0.2(4)
C35 C34 C39 C52 176.6(2)
C35 C36 C37 C38 -0.6(4)
C35 C36 C37 C46 179.0(2)
C35 C40 C41 C42 177.2(2)
C35 C40 C45 C44 -177.7(3)
C36 C35 C40 C41 130.3(3)
C36 C35 C40 C45 -51.2(4)
C36 C37 C38 C39 -1.4(4)
C36 C37 C46 C47 -31.0(4)
C36 C37 C46 C51 149.2(3)
C37 C38 C39 C34 1.8(4)
C37 C38 C39 C52 -175.0(2)
C37 C46 C47 C48 -179.1(2)
C37 C46 C51 C50 179.4(2)
C38 C37 C46 C47 148.5(3)
C38 C37 C46 C51 -31.3(4)
C38 C39 C52 C53 -58.4(4)
C38 C39 C52 C57 119.0(3)
C39 C34 C35 C36 -1.7(4)
C39 C34 C35 C40 178.7(2)
C39 C52 C53 C54 176.3(2)
C39 C52 C57 C56 -176.3(3)
C40 C35 C36 C37 -178.3(2)
C40 C41 C42 C43 0.5(4)
C41 C40 C45 C44 0.9(4)
C41 C42 C43 C44 0.7(4)
C42 C43 C44 C45 -1.1(4)
C43 C44 C45 C40 0.3(4)
C45 C40 C41 C42 -1.3(4)
C46 C37 C38 C39 179.0(2)
C46 C47 C48 C49 -0.2(4)
C47 C46 C51 C50 -0.4(4)
C47 C48 C49 C50 -0.5(4)
C48 C49 C50 C51 0.9(4)
C49 C50 C51 C46 -0.4(4)
C51 C46 C47 C48 0.7(4)
C52 C53 C54 C55 0.3(4)
C53 C52 C57 C56 1.2(4)
C53 C54 C55 C56 0.5(4)
C54 C55 C56 C57 -0.4(5)
C55 C56 C57 C52 -0.4(4)
C57 C52 C53 C54 -1.1(4)
C58 C5 C6 C7 -3.3(4)
C58 C5 C6 N2 171.5(2)
C58 C59 C60 C61 -1.4(4)
C59 C58 C63 C62 3.5(4)
C59 C58 C63 C66 -174.3(2)
C59 C60 C61 C62 3.1(4)
C59 C60 C61 C65 -176.2(3)
C60 C61 C62 C63 -1.5(4)
C61 C62 C63 C58 -1.8(4)
C61 C62 C63 C66 176.1(3)
C63 C58 C59 C60 -2.0(4)
C63 C58 C59 C64 178.4(2)
C64 C59 C60 C61 178.2(3)
C65 C61 C62 C63 177.8(3)
N1 C1 C2 C3 1.6(3)
N1 C1 C10 C11 -59.6(4)
N1 C1 C10 C15 122.9(3)
N1 C4 C5 C6 -5.1(4)
N1 C4 C5 C58 176.7(2)
N2 C6 C7 C8 -0.9(3)
N2 C9 C34 C35 -59.1(3)
N2 C9 C34 C39 122.6(3)

loop_
_smtbx_masks_void_nr
_smtbx_masks_void_average_x
_smtbx_masks_void_average_y
_smtbx_masks_void_average_z
_smtbx_masks_void_volume
_smtbx_masks_void_count_electrons
1 -0.729 0.250 0.021 601.6 6.6
2 -0.009 0.750 -0.759 601.6 6.6
